data_4061146
_journal_name_full Organometallics
_journal_paper_doi 10.1021/om049545i
_journal_year 2004
_chemical_formula_sum 'C12 H10 N P'
_chemical_formula_weight 199.18
_space_group_IT_number 161
_symmetry_cell_setting trigonal
_symmetry_space_group_name_Hall 'R 3 -2"c'
_symmetry_space_group_name_H-M 'R 3 c :H'
_cell_angle_alpha 90.00
_cell_angle_beta 90.00
_cell_angle_gamma 120.00
_cell_formula_units_Z 6
_cell_length_a 18.762(10)
_cell_length_b 18.762(10)
_cell_length_c 11.190(8)
_cell_measurement_temperature 293(2)
_cell_volume 3411(4)
_diffrn_ambient_temperature 293(2)
_exptl_crystal_density_diffrn 1.164
_cod_depositor_comments
;

2020-12-03
Z value and formula fixed to values more according to usual
chemical conventions.                 miguel
;
_cod_original_formula_sum 'C48 H40 N4 P4'
_cod_original_formula_weight 796.72
_cod_original_formula_units_Z 3
_cod_original_sg_symbol_H-M 'R 3 c'
_cod_database_code 4061146

loop_
_symmetry_equiv_pos_as_xyz
'x, y, z'
'-y, x-y, z'
'-x+y, -x, z'
'-y, -x, z+1/2'
'-x+y, y, z+1/2'
'x, x-y, z+1/2'
'x+2/3, y+1/3, z+1/3'
'-y+2/3, x-y+1/3, z+1/3'
'-x+y+2/3, -x+1/3, z+1/3'
'-y+2/3, -x+1/3, z+5/6'
'-x+y+2/3, y+1/3, z+5/6'
'x+2/3, x-y+1/3, z+5/6'
'x+1/3, y+2/3, z+2/3'
'-y+1/3, x-y+2/3, z+2/3'
'-x+y+1/3, -x+2/3, z+2/3'
'-y+1/3, -x+2/3, z+7/6'
'-x+y+1/3, y+2/3, z+7/6'
'x+1/3, x-y+2/3, z+7/6'

loop_
_atom_site_label
_atom_site_type_symbol
_atom_site_fract_x
_atom_site_fract_y
_atom_site_fract_z
_atom_site_U_iso_or_equiv
_atom_site_adp_type
_atom_site_occupancy
_atom_site_symmetry_multiplicity
_atom_site_calc_flag
_atom_site_refinement_flags
_atom_site_disorder_assembly
_atom_site_disorder_group
P1 P 0.0000 0.0000 0.41058(13) 0.0526(5) Uani 1 3 d S . .
N1 N 0.08500(17) 0.0761(2) 0.3405(2) 0.0548(8) Uani 1 1 d . . .
C1 C 0.1306(2) 0.1560(2) 0.3836(3) 0.0542(10) Uani 1 1 d . . .
C2 C 0.1179(3) 0.1905(3) 0.4869(3) 0.0648(12) Uani 1 1 d . . .
H2A H 0.0740 0.1600 0.5383 0.078 Uiso 1 1 calc R . .
C3 C 0.1742(3) 0.2726(3) 0.5083(4) 0.0815(13) Uani 1 1 d . . .
H3A H 0.1675 0.2974 0.5760 0.098 Uiso 1 1 calc R . .
C4 C 0.2393(3) 0.3187(3) 0.4342(5) 0.0913(15) Uani 1 1 d . . .
H4A H 0.2755 0.3735 0.4528 0.110 Uiso 1 1 calc R . .
C5 C 0.2519(3) 0.2851(3) 0.3323(4) 0.0784(14) Uani 1 1 d . . .
H5A H 0.2963 0.3165 0.2822 0.094 Uiso 1 1 calc R . .
C6 C 0.1960(2) 0.2022(2) 0.3059(3) 0.0580(10) Uani 1 1 d . . .
C7 C 0.1897(2) 0.1486(3) 0.2098(3) 0.0623(11) Uani 1 1 d . . .
C8 C 0.2457(3) 0.1719(3) 0.1028(4) 0.0907(15) Uani 1 1 d . . .
H8A H 0.2280 0.1247 0.0521 0.136 Uiso 1 1 calc R . .
H8B H 0.3010 0.1909 0.1290 0.136 Uiso 1 1 calc R . .
H8C H 0.2436 0.2149 0.0591 0.136 Uiso 1 1 calc R . .
C9 C 0.1241(2) 0.0747(3) 0.2329(3) 0.0623(11) Uani 1 1 d . . .
H9A H 0.1065 0.0286 0.1846 0.075 Uiso 1 1 calc R . .

loop_
_atom_site_aniso_label
_atom_site_aniso_U_11
_atom_site_aniso_U_22
_atom_site_aniso_U_33
_atom_site_aniso_U_23
_atom_site_aniso_U_13
_atom_site_aniso_U_12
P1 0.0648(7) 0.0648(7) 0.0282(7) 0.000 0.000 0.0324(3)
N1 0.064(2) 0.058(2) 0.0359(16) -0.0051(16) -0.0009(16) 0.0258(18)
C1 0.059(3) 0.065(3) 0.042(2) 0.003(2) -0.0056(19) 0.033(2)
C2 0.080(3) 0.070(3) 0.047(2) -0.004(2) -0.004(2) 0.040(3)
C3 0.105(4) 0.083(4) 0.062(3) -0.019(3) -0.020(3) 0.050(3)
C4 0.093(4) 0.071(3) 0.098(4) -0.011(3) -0.027(3) 0.032(3)
C5 0.069(3) 0.075(3) 0.079(3) 0.018(3) -0.002(3) 0.026(3)
C6 0.058(2) 0.063(3) 0.054(2) 0.008(2) -0.006(2) 0.031(2)
C7 0.060(3) 0.081(3) 0.044(2) 0.010(2) 0.007(2) 0.034(3)
C8 0.088(3) 0.114(4) 0.066(3) 0.023(3) 0.024(3) 0.048(3)
C9 0.069(3) 0.084(3) 0.035(2) -0.007(2) 0.0042(19) 0.039(3)

loop_
_geom_bond_atom_site_label_1
_geom_bond_atom_site_label_2
_geom_bond_distance
_geom_bond_site_symmetry_2
_geom_bond_publ_flag
P1 N1 1.709(3) . ?
P1 N1 1.709(3) 3 ?
P1 N1 1.709(3) 2 ?
N1 C1 1.389(5) . ?
N1 C9 1.416(5) . ?
C1 C6 1.397(5) . ?
C1 C2 1.402(5) . ?
C2 C3 1.385(6) . ?
C3 C4 1.367(7) . ?
C4 C5 1.380(6) . ?
C5 C6 1.404(6) . ?
C6 C7 1.437(5) . ?
C7 C9 1.341(5) . ?
C7 C8 1.506(6) . ?
